data_4502883
loop_
_publ_author_name
'Song, Xue-Zhi'
'Song, Shu-Yan'
'Qin, Chao'
'Su, Sheng-Qun'
'Zhao, Shu-Na'
'Zhu, Min'
'Hao, Zhao-Min'
'Zhang, Hong-Jie'

_publ_section_title
;
 Syntheses, Structures, and Photoluminescent Properties of Coordination
 Polymers Based on 1,4-Bis(imidazol-l-yl-methyl)benzene and Various
 Aromatic Dicarboxylic Acids
;
_journal_issue 1
_journal_name_full 'Crystal Growth &amp; Design'
_journal_page_first 253
_journal_paper_doi 10.1021/cg201025u
_journal_volume 12
_journal_year 2012
_chemical_formula_moiety '[Zn(m-BDC)(bix)](DMF)x'
_chemical_formula_sum 'C22 H18 N4 O4 Zn'
_chemical_formula_weight 467.77
_chemical_name_systematic ?
_space_group_IT_number 14
_symmetry_cell_setting monoclinic
_symmetry_space_group_name_Hall '-P 2yn'
_symmetry_space_group_name_H-M 'P 1 21/n 1'
_atom_sites_solution_hydrogens geom
_atom_sites_solution_primary direct
_atom_sites_solution_secondary difmap
_audit_creation_method SHELXL-97
_cell_angle_alpha 90.00
_cell_angle_beta 97.206(2)
_cell_angle_gamma 90.00
_cell_formula_units_Z 4
_cell_length_a 9.5136(8)
_cell_length_b 16.6490(14)
_cell_length_c 17.5660(15)
_cell_measurement_temperature 173(2)
_cell_volume 2760.3(4)
_computing_cell_refinement 'Bruker SAINT'
_computing_data_collection 'Bruker APEX2'
_computing_data_reduction 'Bruker SAINT'
_computing_molecular_graphics 'Bruker SHELXTL'
_computing_publication_material 'Bruker SHELXTL'
_computing_structure_refinement 'SHELXL-97 (Sheldrick, 1997)'
_computing_structure_solution 'SIR92 through WinGX'
_diffrn_ambient_temperature 173(2)
_diffrn_measured_fraction_theta_full 0.997
_diffrn_measured_fraction_theta_max 0.997
_diffrn_measurement_device_type 'Bruker APEX-II CCD'
_diffrn_measurement_method '\f and \w scans'
_diffrn_radiation_monochromator graphite
_diffrn_radiation_source 'fine-focus sealed tube'
_diffrn_radiation_type MoK\a
_diffrn_radiation_wavelength 0.71073
_diffrn_reflns_av_R_equivalents 0.0902
_diffrn_reflns_av_sigmaI/netI 0.1083
_diffrn_reflns_limit_h_max 6
_diffrn_reflns_limit_h_min -11
_diffrn_reflns_limit_k_max 19
_diffrn_reflns_limit_k_min -19
_diffrn_reflns_limit_l_max 20
_diffrn_reflns_limit_l_min -20
_diffrn_reflns_number 13181
_diffrn_reflns_theta_full 24.41
_diffrn_reflns_theta_max 24.41
_diffrn_reflns_theta_min 1.69
_exptl_absorpt_coefficient_mu 0.918
_exptl_absorpt_correction_T_max 0.301
_exptl_absorpt_correction_T_min 0.181
_exptl_absorpt_correction_type multi-scan
_exptl_absorpt_process_details 'SADABS, Sheldrick, 1996'
_exptl_crystal_colour colorless
_exptl_crystal_density_diffrn 1.126
_exptl_crystal_density_method 'not measured'
_exptl_crystal_description block
_exptl_crystal_F_000 960
_exptl_crystal_size_max 0.19
_exptl_crystal_size_mid 0.16
_exptl_crystal_size_min 0.15
_platon_squeeze_details ' '
_refine_diff_density_max 0.317
_refine_diff_density_min -0.344
_refine_diff_density_rms 0.074
_refine_ls_extinction_method none
_refine_ls_goodness_of_fit_ref 0.874
_refine_ls_hydrogen_treatment constr
_refine_ls_matrix_type full
_refine_ls_number_parameters 280
_refine_ls_number_reflns 4535
_refine_ls_number_restraints 0
_refine_ls_restrained_S_all 0.874
_refine_ls_R_factor_all 0.0914
_refine_ls_R_factor_gt 0.0520
_refine_ls_shift/su_max 0.000
_refine_ls_shift/su_mean 0.000
_refine_ls_structure_factor_coef Fsqd
_refine_ls_weighting_details 'calc w=1/[\s^2^(Fo^2^)+(0.0487P)^2^+0.0000P] where P=(Fo^2^+2Fc^2^)/3'
_refine_ls_weighting_scheme calc
_refine_ls_wR_factor_gt 0.1075
_refine_ls_wR_factor_ref 0.1185
_reflns_number_gt 2638
_reflns_number_total 4535
_reflns_threshold_expression >2sigma(I)
_cod_data_source_file cg201025u_si_002.cif
_cod_data_source_block 9
_cod_depositor_comments
;
The following automatic conversions were performed:

'_symmetry_cell_setting' value 'Monoclinic' changed to 'monoclinic'
according to /home/saulius/struct/CIF-dictionaries/cif_core.dic
dictionary named 'cif_core.dic' version 2.4.1 from 2010-06-29.

Automatic conversion script
Id: cif_fix_values 1715 2011-07-08 13:25:40Z adriana 

The following automatic conversions were performed:

'_exptl_absorpt_correction_type' value 'multi-scans' was replaced
with the value 'multi-scan' as specified in the replacement file
'src/cod-tools/trunk/data/replacement-values/replacement_values.lst'.

Automatic conversion script
Id: cif_fix_values 5376 2017-05-30 11:51:03Z andrius 
;
_cod_original_sg_symbol_H-M 'P 21/n'
_cod_database_code 4502883

loop_
_symmetry_equiv_pos_as_xyz
'x, y, z'
'-x+1/2, y+1/2, -z+1/2'
'-x, -y, -z'
'x-1/2, -y-1/2, z-1/2'

loop_
_atom_site_label
_atom_site_type_symbol
_atom_site_fract_x
_atom_site_fract_y
_atom_site_fract_z
_atom_site_U_iso_or_equiv
_atom_site_adp_type
_atom_site_occupancy
_atom_site_symmetry_multiplicity
_atom_site_calc_flag
_atom_site_refinement_flags
C1 C 0.5521(5) -0.1024(2) 0.2367(3) 0.0348(12) Uani 1 1 d .
C2 C 0.5325(4) -0.1894(2) 0.2582(3) 0.0321(11) Uani 1 1 d .
C3 C 0.6488(5) -0.2398(2) 0.2714(3) 0.0381(12) Uani 1 1 d .
H3 H 0.7393 -0.2199 0.2684 0.046 Uiso 1 1 calc R
C4 C 0.6307(5) -0.3193(3) 0.2888(3) 0.0431(13) Uani 1 1 d .
H4 H 0.7090 -0.3531 0.2977 0.052 Uiso 1 1 calc R
C5 C 0.4964(4) -0.3491(2) 0.2929(3) 0.0361(12) Uani 1 1 d .
H5 H 0.4848 -0.4034 0.3029 0.043 Uiso 1 1 calc R
C6 C 0.3802(4) -0.3000(2) 0.2826(2) 0.0288(11) Uani 1 1 d .
C7 C 0.3991(4) -0.2200(2) 0.2645(2) 0.0324(11) Uani 1 1 d .
H7 H 0.3208 -0.1863 0.2564 0.039 Uiso 1 1 calc R
C8 C 0.2357(5) -0.3311(3) 0.2911(3) 0.0386(12) Uani 1 1 d .
C9 C 0.5997(5) 0.1801(3) 0.3263(3) 0.0397(12) Uani 1 1 d .
H9 H 0.5367 0.2193 0.3052 0.048 Uiso 1 1 calc R
C10 C 0.7106(5) 0.0676(3) 0.3493(3) 0.0535(14) Uani 1 1 d .
H10 H 0.7358 0.0138 0.3467 0.064 Uiso 1 1 calc R
C11 C 0.7771(5) 0.1223(3) 0.3986(3) 0.0556(15) Uani 1 1 d .
H11 H 0.8561 0.1137 0.4345 0.067 Uiso 1 1 calc R
C12 C 0.7468(5) 0.2707(3) 0.4200(3) 0.0493(14) Uani 1 1 d .
H12A H 0.8066 0.2986 0.3878 0.059 Uiso 1 1 calc R
H12B H 0.8019 0.2615 0.4695 0.059 Uiso 1 1 calc R
C13 C 0.6209(5) 0.3227(3) 0.4305(3) 0.0361(12) Uani 1 1 d .
C14 C 0.5598(5) 0.3189(3) 0.4985(3) 0.0430(13) Uani 1 1 d .
H14 H 0.5977 0.2846 0.5376 0.052 Uiso 1 1 calc R
C15 C 0.4435(5) 0.3655(3) 0.5083(3) 0.0413(12) Uani 1 1 d .
H15 H 0.4037 0.3620 0.5539 0.050 Uiso 1 1 calc R
C16 C 0.3850(4) 0.4174(3) 0.4513(3) 0.0337(11) Uani 1 1 d .
C17 C 0.4466(5) 0.4205(2) 0.3837(3) 0.0430(13) Uani 1 1 d .
H17 H 0.4083 0.4544 0.3444 0.052 Uiso 1 1 calc R
C18 C 0.5630(5) 0.3747(3) 0.3737(3) 0.0446(13) Uani 1 1 d .
H18 H 0.6032 0.3786 0.3282 0.054 Uiso 1 1 calc R
C19 C 0.2623(5) 0.4713(3) 0.4608(3) 0.0416(13) Uani 1 1 d .
H19A H 0.2984 0.5230 0.4798 0.050 Uiso 1 1 calc R
H19B H 0.2080 0.4800 0.4110 0.050 Uiso 1 1 calc R
C20 C 0.1411(4) 0.4701(2) 0.5796(3) 0.0337(11) Uani 1 1 d .
H20 H 0.1801 0.5180 0.5996 0.040 Uiso 1 1 calc R
C21 C 0.0885(5) 0.3689(3) 0.5035(3) 0.0458(13) Uani 1 1 d .
H21 H 0.0849 0.3339 0.4620 0.055 Uiso 1 1 calc R
C22 C 0.0200(5) 0.3614(3) 0.5638(3) 0.0404(12) Uani 1 1 d .
H22 H -0.0414 0.3196 0.5716 0.048 Uiso 1 1 calc R
N1 N 0.5993(4) 0.1041(2) 0.3030(2) 0.0387(10) Uani 1 1 d .
N2 N 0.7037(4) 0.1928(2) 0.3846(2) 0.0404(10) Uani 1 1 d .
N3 N 0.0526(4) 0.4249(2) 0.6140(2) 0.0359(10) Uani 1 1 d .
N4 N 0.1669(3) 0.4392(2) 0.5139(2) 0.0349(9) Uani 1 1 d .
O1 O 0.4404(3) -0.05852(16) 0.22982(17) 0.0391(8) Uani 1 1 d .
O2 O 0.6720(3) -0.07791(16) 0.22888(19) 0.0428(9) Uani 1 1 d .
O3 O 0.1369(3) -0.28360(18) 0.2976(2) 0.0504(10) Uani 1 1 d .
O4 O 0.2205(3) -0.40783(17) 0.29040(18) 0.0419(8) Uani 1 1 d .
Zn1 Zn 0.47706(5) 0.05565(3) 0.21455(3) 0.03341(18) Uani 1 1 d .

loop_
_atom_site_aniso_label
_atom_site_aniso_U_11
_atom_site_aniso_U_22
_atom_site_aniso_U_33
_atom_site_aniso_U_23
_atom_site_aniso_U_13
_atom_site_aniso_U_12
C1 0.037(3) 0.015(2) 0.054(3) 0.003(2) 0.012(2) -0.003(2)
C2 0.030(3) 0.018(2) 0.050(3) 0.004(2) 0.012(2) -0.001(2)
C3 0.030(3) 0.024(3) 0.064(4) 0.002(2) 0.019(2) 0.003(2)
C4 0.029(3) 0.032(3) 0.068(4) 0.006(3) 0.006(3) 0.008(2)
C5 0.035(3) 0.022(2) 0.052(3) 0.005(2) 0.007(2) -0.003(2)
C6 0.023(2) 0.018(2) 0.045(3) 0.003(2) 0.006(2) -0.0043(19)
C7 0.029(3) 0.021(2) 0.048(3) -0.001(2) 0.007(2) 0.004(2)
C8 0.031(3) 0.028(3) 0.057(3) 0.006(2) 0.004(2) -0.003(2)
C9 0.025(3) 0.027(3) 0.067(4) -0.004(2) 0.004(3) -0.003(2)
C10 0.050(3) 0.030(3) 0.076(4) -0.010(3) -0.007(3) 0.004(3)
C11 0.052(4) 0.038(3) 0.073(4) -0.009(3) -0.009(3) 0.008(3)
C12 0.032(3) 0.038(3) 0.079(4) -0.021(3) 0.014(3) -0.007(2)
C13 0.032(3) 0.022(3) 0.054(3) -0.012(2) 0.006(2) -0.007(2)
C14 0.041(3) 0.032(3) 0.057(4) -0.004(2) 0.010(3) 0.000(2)
C15 0.044(3) 0.042(3) 0.041(3) -0.003(2) 0.017(3) 0.004(2)
C16 0.023(3) 0.027(3) 0.053(3) -0.006(2) 0.012(2) -0.0041(19)
C17 0.049(3) 0.019(3) 0.063(4) 0.004(2) 0.016(3) -0.005(2)
C18 0.042(3) 0.037(3) 0.060(4) -0.012(3) 0.025(3) -0.003(2)
C19 0.037(3) 0.032(3) 0.060(3) 0.005(2) 0.019(3) 0.000(2)
C20 0.027(3) 0.017(2) 0.059(3) -0.002(2) 0.014(2) 0.0014(19)
C21 0.046(3) 0.030(3) 0.064(4) -0.012(3) 0.017(3) -0.012(2)
C22 0.039(3) 0.028(3) 0.054(3) -0.004(2) 0.008(3) -0.004(2)
N1 0.032(2) 0.021(2) 0.063(3) -0.0072(19) 0.005(2) -0.0034(18)
N2 0.031(2) 0.024(2) 0.066(3) -0.015(2) 0.002(2) -0.0014(18)
N3 0.023(2) 0.022(2) 0.062(3) 0.0044(19) 0.0046(19) 0.0013(16)
N4 0.030(2) 0.027(2) 0.050(3) 0.003(2) 0.0163(19) 0.0028(18)
O1 0.0348(19) 0.0164(15) 0.067(2) 0.0013(16) 0.0121(16) 0.0017(14)
O2 0.0337(19) 0.0256(18) 0.072(2) 0.0009(16) 0.0176(17) -0.0066(14)
O3 0.032(2) 0.0310(19) 0.090(3) 0.0068(18) 0.0168(19) 0.0000(15)
O4 0.0352(19) 0.0185(16) 0.073(2) 0.0064(16) 0.0115(17) -0.0077(14)
Zn1 0.0282(3) 0.0170(3) 0.0561(4) -0.0019(3) 0.0097(2) -0.0022(2)

loop_
_atom_type_symbol
_atom_type_description
_atom_type_scat_dispersion_real
_atom_type_scat_dispersion_imag
_atom_type_scat_source
C C 0.0033 0.0016 'International Tables Vol C Tables 4.2.6.8 and 6.1.1.4'
H H 0.0000 0.0000 'International Tables Vol C Tables 4.2.6.8 and 6.1.1.4'
N N 0.0061 0.0033 'International Tables Vol C Tables 4.2.6.8 and 6.1.1.4'
O O 0.0106 0.0060 'International Tables Vol C Tables 4.2.6.8 and 6.1.1.4'
Zn Zn 0.2839 1.4301 'International Tables Vol C Tables 4.2.6.8 and 6.1.1.4'

loop_
_geom_angle_atom_site_label_1
_geom_angle_atom_site_label_2
_geom_angle_atom_site_label_3
_geom_angle
_geom_angle_site_symmetry_1
_geom_angle_site_symmetry_3
O2 C1 O1 124.5(4) . .
O2 C1 C2 119.2(4) . .
O1 C1 C2 116.3(4) . .
C7 C2 C3 119.0(4) . .
C7 C2 C1 121.0(4) . .
C3 C2 C1 120.0(4) . .
C4 C3 C2 120.1(4) . .
C4 C3 H3 120.0 . .
C2 C3 H3 120.0 . .
C3 C4 C5 120.0(4) . .
C3 C4 H4 120.0 . .
C5 C4 H4 120.0 . .
C6 C5 C4 121.0(4) . .
C6 C5 H5 119.5 . .
C4 C5 H5 119.5 . .
C5 C6 C7 118.6(4) . .
C5 C6 C8 121.2(4) . .
C7 C6 C8 120.2(4) . .
C2 C7 C6 121.2(4) . .
C2 C7 H7 119.4 . .
C6 C7 H7 119.4 . .
O3 C8 O4 123.2(4) . .
O3 C8 C6 120.3(4) . .
O4 C8 C6 116.5(4) . .
N1 C9 N2 110.9(4) . .
N1 C9 H9 124.6 . .
N2 C9 H9 124.6 . .
C11 C10 N1 109.9(4) . .
C11 C10 H10 125.1 . .
N1 C10 H10 125.1 . .
C10 C11 N2 105.9(4) . .
C10 C11 H11 127.1 . .
N2 C11 H11 127.1 . .
N2 C12 C13 112.0(4) . .
N2 C12 H12A 109.2 . .
C13 C12 H12A 109.2 . .
N2 C12 H12B 109.2 . .
C13 C12 H12B 109.2 . .
H12A C12 H12B 107.9 . .
C18 C13 C14 118.4(4) . .
C18 C13 C12 121.4(5) . .
C14 C13 C12 120.1(4) . .
C15 C14 C13 120.6(5) . .
C15 C14 H14 119.7 . .
C13 C14 H14 119.7 . .
C14 C15 C16 121.1(5) . .
C14 C15 H15 119.4 . .
C16 C15 H15 119.4 . .
C15 C16 C17 117.8(4) . .
C15 C16 C19 122.8(4) . .
C17 C16 C19 119.4(4) . .
C18 C17 C16 121.4(5) . .
C18 C17 H17 119.3 . .
C16 C17 H17 119.3 . .
C17 C18 C13 120.6(5) . .
C17 C18 H18 119.7 . .
C13 C18 H18 119.7 . .
N4 C19 C16 113.6(4) . .
N4 C19 H19A 108.8 . .
C16 C19 H19A 108.8 . .
N4 C19 H19B 108.8 . .
C16 C19 H19B 108.8 . .
H19A C19 H19B 107.7 . .
N4 C20 N3 112.1(4) . .
N4 C20 H20 124.0 . .
N3 C20 H20 124.0 . .
C22 C21 N4 106.6(4) . .
C22 C21 H21 126.7 . .
N4 C21 H21 126.7 . .
C21 C22 N3 110.2(4) . .
C21 C22 H22 124.9 . .
N3 C22 H22 124.9 . .
C9 N1 C10 105.3(4) . .
C9 N1 Zn1 127.2(3) . .
C10 N1 Zn1 127.3(3) . .
C9 N2 C11 108.1(4) . .
C9 N2 C12 126.6(4) . .
C11 N2 C12 124.7(4) . .
C20 N3 C22 104.2(4) . .
C20 N3 Zn1 128.6(3) . 4_566
C22 N3 Zn1 127.2(3) . 4_566
C20 N4 C21 106.9(4) . .
C20 N4 C19 127.4(4) . .
C21 N4 C19 125.7(4) . .
C1 O1 Zn1 114.0(3) . .
C8 O4 Zn1 114.4(3) . 2_545
O1 Zn1 O4 96.93(12) . 2
O1 Zn1 N1 112.57(14) . .
O4 Zn1 N1 111.76(14) 2 .
O1 Zn1 N3 111.43(13) . 4_665
O4 Zn1 N3 110.83(14) 2 4_665
N1 Zn1 N3 112.38(14) . 4_665

loop_
_geom_bond_atom_site_label_1
_geom_bond_atom_site_label_2
_geom_bond_distance
_geom_bond_site_symmetry_2
C1 O2 1.235(5) .
C1 O1 1.283(5) .
C1 C2 1.514(6) .
C2 C7 1.385(5) .
C2 C3 1.385(5) .
C3 C4 1.374(6) .
C3 H3 0.9300 .
C4 C5 1.381(6) .
C4 H4 0.9300 .
C5 C6 1.370(5) .
C5 H5 0.9300 .
C6 C7 1.386(5) .
C6 C8 1.494(6) .
C7 H7 0.9300 .
C8 O3 1.244(5) .
C8 O4 1.286(5) .
C9 N1 1.330(5) .
C9 N2 1.349(5) .
C9 H9 0.9300 .
C10 C11 1.357(6) .
C10 N1 1.391(5) .
C10 H10 0.9300 .
C11 N2 1.372(5) .
C11 H11 0.9300 .
C12 N2 1.474(5) .
C12 C13 1.508(6) .
C12 H12A 0.9700 .
C12 H12B 0.9700 .
C13 C18 1.383(6) .
C13 C14 1.394(6) .
C14 C15 1.380(6) .
C14 H14 0.9300 .
C15 C16 1.385(6) .
C15 H15 0.9300 .
C16 C17 1.391(6) .
C16 C19 1.499(6) .
C17 C18 1.374(6) .
C17 H17 0.9300 .
C18 H18 0.9300 .
C19 N4 1.481(5) .
C19 H19A 0.9700 .
C19 H19B 0.9700 .
C20 N4 1.314(5) .
C20 N3 1.330(5) .
C20 H20 0.9300 .
C21 C22 1.317(6) .
C21 N4 1.387(5) .
C21 H21 0.9300 .
C22 N3 1.387(5) .
C22 H22 0.9300 .
N1 Zn1 1.991(4) .
N3 Zn1 2.015(4) 4_566
O1 Zn1 1.957(3) .
O4 Zn1 1.967(3) 2_545
Zn1 O4 1.967(3) 2
Zn1 N3 2.015(4) 4_665

loop_
_geom_torsion_atom_site_label_1
_geom_torsion_atom_site_label_2
_geom_torsion_atom_site_label_3
_geom_torsion_atom_site_label_4
_geom_torsion
_geom_torsion_site_symmetry_4
O2 C1 C2 C7 -177.3(4) .
O1 C1 C2 C7 4.3(6) .
O2 C1 C2 C3 2.2(7) .
O1 C1 C2 C3 -176.1(4) .
C7 C2 C3 C4 1.4(7) .
C1 C2 C3 C4 -178.2(4) .
C2 C3 C4 C5 0.2(7) .
C3 C4 C5 C6 -2.3(7) .
C4 C5 C6 C7 2.7(7) .
C4 C5 C6 C8 -176.8(4) .
C3 C2 C7 C6 -0.9(7) .
C1 C2 C7 C6 178.7(4) .
C5 C6 C7 C2 -1.1(7) .
C8 C6 C7 C2 178.3(4) .
C5 C6 C8 O3 164.8(4) .
C7 C6 C8 O3 -14.7(7) .
C5 C6 C8 O4 -15.9(7) .
C7 C6 C8 O4 164.7(4) .
N1 C10 C11 N2 1.9(6) .
N2 C12 C13 C18 -89.0(5) .
N2 C12 C13 C14 90.7(5) .
C18 C13 C14 C15 0.5(7) .
C12 C13 C14 C15 -179.2(4) .
C13 C14 C15 C16 -0.3(7) .
C14 C15 C16 C17 0.5(7) .
C14 C15 C16 C19 -177.6(4) .
C15 C16 C17 C18 -0.9(7) .
C19 C16 C17 C18 177.2(4) .
C16 C17 C18 C13 1.2(7) .
C14 C13 C18 C17 -0.9(7) .
C12 C13 C18 C17 178.8(4) .
C15 C16 C19 N4 -28.8(6) .
C17 C16 C19 N4 153.2(4) .
N4 C21 C22 N3 -0.5(5) .
N2 C9 N1 C10 -0.5(5) .
N2 C9 N1 Zn1 -175.5(3) .
C11 C10 N1 C9 -0.9(6) .
C11 C10 N1 Zn1 174.1(3) .
N1 C9 N2 C11 1.7(6) .
N1 C9 N2 C12 173.1(4) .
C10 C11 N2 C9 -2.2(6) .
C10 C11 N2 C12 -173.8(5) .
C13 C12 N2 C9 41.4(7) .
C13 C12 N2 C11 -148.5(5) .
N4 C20 N3 C22 -1.1(5) .
N4 C20 N3 Zn1 -179.5(3) 4_566
C21 C22 N3 C20 1.0(5) .
C21 C22 N3 Zn1 179.4(3) 4_566
N3 C20 N4 C21 0.9(5) .
N3 C20 N4 C19 -178.4(4) .
C22 C21 N4 C20 -0.2(5) .
C22 C21 N4 C19 179.1(4) .
C16 C19 N4 C20 116.4(5) .
C16 C19 N4 C21 -62.8(6) .
O2 C1 O1 Zn1 -5.4(6) .
C2 C1 O1 Zn1 172.9(3) .
O3 C8 O4 Zn1 8.5(6) 2_545
C6 C8 O4 Zn1 -170.8(3) 2_545
C1 O1 Zn1 O4 -179.2(3) 2
C1 O1 Zn1 N1 -62.1(3) .
C1 O1 Zn1 N3 65.2(3) 4_665
C9 N1 Zn1 O1 -151.0(4) .
C10 N1 Zn1 O1 35.0(4) .
C9 N1 Zn1 O4 -43.2(4) 2
C10 N1 Zn1 O4 142.9(4) 2
C9 N1 Zn1 N3 82.2(4) 4_665
C10 N1 Zn1 N3 -91.8(4) 4_665

loop_
_platon_squeeze_void_nr
_platon_squeeze_void_average_x
_platon_squeeze_void_average_y
_platon_squeeze_void_average_z
_platon_squeeze_void_volume
_platon_squeeze_void_count_electrons
_platon_squeeze_void_content
1 0.057 0.000 0.500 466 184 ' '
2 -0.049 0.500 0.000 465 184 ' '
